data_4027762
loop_
_publ_author_name
'Saurabh Mehta'
'Tuanli Yao'
'Richard C. Larock'

_publ_section_title
;
 Regio- and Stereoselective Synthesis of Cyclic Imidates via Electrophilic
 Cyclization of 2-(1-Alkynyl)benzamides. A Correction
;
_journal_name_full 'Journal of Organic Chemistry'
_journal_page_first 10938
_journal_page_last 10944
_journal_paper_doi 10.1021/jo301958q
_journal_volume 77
_journal_year 2012
_chemical_formula_sum 'C18 H18 I N O Si'
_chemical_formula_weight 419.32
_chemical_name_systematic
; 
 ? 
;
_space_group_IT_number 14
_symmetry_cell_setting monoclinic
_symmetry_space_group_name_Hall '-P 2ybc'
_symmetry_space_group_name_H-M 'P 1 21/c 1'
_atom_sites_solution_hydrogens geom
_atom_sites_solution_primary direct
_atom_sites_solution_secondary difmap
_audit_creation_method SHELXL-97
_cell_angle_alpha 90.00
_cell_angle_beta 93.443(7)
_cell_angle_gamma 90.00
_cell_formula_units_Z 8
_cell_length_a 6.793(3)
_cell_length_b 18.773(8)
_cell_length_c 28.433(12)
_cell_measurement_reflns_used 865
_cell_measurement_temperature 173(2)
_cell_measurement_theta_max 22.82
_cell_measurement_theta_min 3.19
_cell_volume 3619(3)
_computing_cell_refinement 'Bruker SAINT'
_computing_data_collection 'Bruker SMART'
_computing_data_reduction 'Bruker SAINT'
_computing_molecular_graphics 'Bruker SHELXTL'
_computing_publication_material 'Bruker SHELXTL'
_computing_structure_refinement 'SHELXL-97 (Sheldrick, 2008)'
_computing_structure_solution 'SHELXS-97 (Sheldrick, 2008)'
_diffrn_ambient_temperature 173(2)
_diffrn_measured_fraction_theta_full 1.000
_diffrn_measured_fraction_theta_max 1.000
_diffrn_measurement_device_type 'Bruker SMART1000 CCD'
_diffrn_measurement_method '\f and \w scans'
_diffrn_radiation_monochromator graphite
_diffrn_radiation_source 'fine-focus sealed tube'
_diffrn_radiation_type MoK\a
_diffrn_radiation_wavelength 0.71073
_diffrn_reflns_av_R_equivalents 0.0752
_diffrn_reflns_av_sigmaI/netI 0.0584
_diffrn_reflns_limit_h_max 6
_diffrn_reflns_limit_h_min -6
_diffrn_reflns_limit_k_max 18
_diffrn_reflns_limit_k_min -18
_diffrn_reflns_limit_l_max 28
_diffrn_reflns_limit_l_min -28
_diffrn_reflns_number 17216
_diffrn_reflns_theta_full 20.82
_diffrn_reflns_theta_max 20.82
_diffrn_reflns_theta_min 1.43
_exptl_absorpt_coefficient_mu 1.837
_exptl_absorpt_correction_T_max 0.6669
_exptl_absorpt_correction_T_min 0.4854
_exptl_absorpt_correction_type multi-scan
_exptl_crystal_colour cororless
_exptl_crystal_density_diffrn 1.539
_exptl_crystal_density_meas ?
_exptl_crystal_description prism
_exptl_crystal_F_000 1664
_exptl_crystal_size_max 0.46
_exptl_crystal_size_mid 0.38
_exptl_crystal_size_min 0.24
_refine_diff_density_max 3.726
_refine_diff_density_min -1.441
_refine_diff_density_rms 0.402
_refine_ls_extinction_coef 0.0065(8)
_refine_ls_extinction_expression Fc^*^=kFc[1+0.001xFc^2^\l^3^/sin(2\q)]^-1/4^
_refine_ls_extinction_method SHELXL
_refine_ls_goodness_of_fit_ref 1.247
_refine_ls_hydrogen_treatment constr
_refine_ls_matrix_type full
_refine_ls_number_parameters 404
_refine_ls_number_reflns 3784
_refine_ls_number_restraints 262
_refine_ls_restrained_S_all 1.204
_refine_ls_R_factor_all 0.1387
_refine_ls_R_factor_gt 0.1221
_refine_ls_shift/su_max 0.002
_refine_ls_shift/su_mean 0.000
_refine_ls_structure_factor_coef Fsqd
_refine_ls_weighting_details 'calc w=1/[\s^2^(Fo^2^)+(0.0850P)^2^+367.4994P] where P=(Fo^2^+2Fc^2^)/3'
_refine_ls_weighting_scheme calc
_refine_ls_wR_factor_gt 0.3340
_refine_ls_wR_factor_ref 0.3488
_reflns_number_gt 3082
_reflns_number_total 3784
_reflns_threshold_expression >2sigma(I)
_cod_data_source_file jo301958q_si_003.cif
_cod_data_source_block lar32
_cod_depositor_comments
;
The following automatic conversions were performed:

'_exptl_crystal_density_meas' value 'none' was changed to '?' - the
value is perceived as not measured.

Automatic conversion script
Id: cif_fix_values 3008 2015-01-20 13:52:24Z robertas 
;
_cod_database_code 4027762

loop_
_symmetry_equiv_pos_as_xyz
'x, y, z'
'-x, y+1/2, -z+1/2'
'-x, -y, -z'
'x, -y-1/2, z-1/2'

loop_
_atom_site_label
_atom_site_type_symbol
_atom_site_fract_x
_atom_site_fract_y
_atom_site_fract_z
_atom_site_U_iso_or_equiv
_atom_site_adp_type
_atom_site_occupancy
_atom_site_symmetry_multiplicity
_atom_site_calc_flag
_atom_site_refinement_flags
I1 I 0.5540(4) 0.56970(11) 0.32486(9) 0.0555(10) Uani 1 1 d .
I2 I 1.0262(3) 0.45225(9) 0.29319(7) 0.0311(8) Uani 1 1 d .
C1 C 0.684(5) 0.8719(18) 0.4753(12) 0.051(4) Uani 1 1 d U
H1 H 0.8021 0.8663 0.4593 0.062 Uiso 1 1 calc R
C2 C 0.687(5) 0.8657(18) 0.5231(12) 0.052(4) Uani 1 1 d U
H2 H 0.8046 0.8510 0.5401 0.062 Uiso 1 1 calc R
C3 C 0.530(5) 0.8797(18) 0.5459(13) 0.052(4) Uani 1 1 d U
H3 H 0.5372 0.8794 0.5794 0.063 Uiso 1 1 calc R
C4 C 0.357(5) 0.8946(18) 0.5220(12) 0.051(4) Uani 1 1 d U
H4 H 0.2414 0.9010 0.5388 0.062 Uiso 1 1 calc R
C5 C 0.345(5) 0.9006(18) 0.4732(12) 0.051(4) Uani 1 1 d U
H5 H 0.2250 0.9145 0.4570 0.061 Uiso 1 1 calc R
C6 C 0.502(5) 0.8869(18) 0.4495(12) 0.051(4) Uani 1 1 d U
C7 C 0.505(4) 0.8396(17) 0.3751(10) 0.029(3) Uani 1 1 d U
C8 C 0.498(4) 0.8290(16) 0.3243(10) 0.029(3) Uani 1 1 d U
C9 C 0.487(4) 0.8843(17) 0.2878(9) 0.030(3) Uani 1 1 d U
H9 H 0.4813 0.9337 0.2948 0.037 Uiso 1 1 calc R
C10 C 0.485(4) 0.8584(16) 0.2430(10) 0.031(3) Uani 1 1 d U
H10 H 0.4757 0.8915 0.2177 0.037 Uiso 1 1 calc R
C11 C 0.496(4) 0.7886(16) 0.2325(10) 0.031(3) Uani 1 1 d U
H11 H 0.4971 0.7750 0.2003 0.037 Uiso 1 1 calc R
C12 C 0.507(4) 0.7356(17) 0.2667(9) 0.030(3) Uani 1 1 d U
H12 H 0.5143 0.6866 0.2585 0.036 Uiso 1 1 calc R
C13 C 0.507(4) 0.7573(16) 0.3129(10) 0.029(3) Uani 1 1 d U
C14 C 0.513(4) 0.7211(16) 0.3582(9) 0.028(3) Uani 1 1 d U
C15 C 0.524(4) 0.6512(16) 0.3740(9) 0.028(4) Uani 1 1 d U
C16 C 0.781(5) 0.607(2) 0.4587(15) 0.077(13) Uani 1 1 d .
H16A H 0.7865 0.5774 0.4869 0.116 Uiso 1 1 calc R
H16B H 0.8408 0.6538 0.4663 0.116 Uiso 1 1 calc R
H16C H 0.8530 0.5843 0.4341 0.116 Uiso 1 1 calc R
C17 C 0.382(6) 0.537(2) 0.4408(15) 0.080(14) Uani 1 1 d .
H17A H 0.4549 0.4981 0.4264 0.119 Uiso 1 1 calc R
H17B H 0.2530 0.5423 0.4238 0.119 Uiso 1 1 calc R
H17C H 0.3637 0.5251 0.4738 0.119 Uiso 1 1 calc R
C18 C 0.398(5) 0.683(2) 0.4761(10) 0.053(10) Uani 1 1 d .
H18A H 0.2789 0.7022 0.4593 0.080 Uiso 1 1 calc R
H18B H 0.4876 0.7225 0.4849 0.080 Uiso 1 1 calc R
H18C H 0.3612 0.6584 0.5046 0.080 Uiso 1 1 calc R
C19 C 0.790(5) 0.0642(15) 0.3172(10) 0.035(3) Uani 1 1 d U
H19 H 0.6730 0.0768 0.2993 0.042 Uiso 1 1 calc R
C20 C 0.778(5) 0.0309(15) 0.3607(10) 0.036(3) Uani 1 1 d U
H20 H 0.6538 0.0201 0.3726 0.044 Uiso 1 1 calc R
C21 C 0.946(4) 0.0146(16) 0.3853(11) 0.037(3) Uani 1 1 d U
H21 H 0.9386 -0.0074 0.4153 0.044 Uiso 1 1 calc R
C22 C 1.135(5) 0.0285(15) 0.3688(10) 0.036(3) Uani 1 1 d U
H22 H 1.2535 0.0160 0.3863 0.043 Uiso 1 1 calc R
C23 C 1.134(5) 0.0619(15) 0.3248(10) 0.034(3) Uani 1 1 d U
H23 H 1.2569 0.0728 0.3121 0.041 Uiso 1 1 calc R
C24 C 0.967(4) 0.0789(15) 0.3001(10) 0.033(3) Uani 1 1 d U
C25 C 0.993(4) 0.1795(14) 0.2502(10) 0.028(3) Uani 1 1 d U
C26 C 0.994(4) 0.2256(14) 0.2090(10) 0.025(2) Uani 1 1 d U
C27 C 0.982(4) 0.2044(15) 0.1605(9) 0.025(3) Uani 1 1 d U
H27 H 0.9688 0.1560 0.1510 0.030 Uiso 1 1 calc R
C28 C 0.992(4) 0.2568(14) 0.1299(10) 0.025(3) Uani 1 1 d U
H28 H 0.9956 0.2446 0.0976 0.030 Uiso 1 1 calc R
C29 C 0.996(4) 0.3291(14) 0.1417(10) 0.025(3) Uani 1 1 d U
H29 H 0.9920 0.3649 0.1180 0.030 Uiso 1 1 calc R
C30 C 1.005(4) 0.3465(15) 0.1886(9) 0.024(3) Uani 1 1 d U
H30 H 1.0141 0.3952 0.1976 0.029 Uiso 1 1 calc R
C31 C 1.003(4) 0.2941(14) 0.2238(9) 0.023(2) Uani 1 1 d U
C32 C 1.006(4) 0.2967(14) 0.2747(9) 0.022(3) Uani 1 1 d U
C33 C 1.000(4) 0.3432(14) 0.3105(9) 0.023(3) Uani 1 1 d U
C34 C 0.880(5) 0.2398(17) 0.3886(10) 0.043(9) Uani 1 1 d .
H34A H 0.8916 0.2062 0.3626 0.064 Uiso 1 1 calc R
H34B H 0.7410 0.2506 0.3923 0.064 Uiso 1 1 calc R
H34C H 0.9382 0.2186 0.4178 0.064 Uiso 1 1 calc R
C35 C 1.276(5) 0.319(2) 0.3969(13) 0.069(12) Uani 1 1 d .
H35A H 1.2858 0.3166 0.4314 0.103 Uiso 1 1 calc R
H35B H 1.3450 0.3609 0.3862 0.103 Uiso 1 1 calc R
H35C H 1.3360 0.2758 0.3842 0.103 Uiso 1 1 calc R
C36 C 0.898(5) 0.3966(19) 0.4068(11) 0.054(10) Uani 1 1 d .
H36A H 0.8629 0.3803 0.4380 0.081 Uiso 1 1 calc R
H36B H 0.7780 0.4120 0.3886 0.081 Uiso 1 1 calc R
H36C H 0.9900 0.4366 0.4103 0.081 Uiso 1 1 calc R
N1 N 0.506(3) 0.8951(12) 0.3994(7) 0.030(6) Uani 1 1 d .
N2 N 0.980(3) 0.1119(12) 0.2536(8) 0.030(3) Uani 1 1 d U
O1 O 0.513(3) 0.7721(10) 0.3942(6) 0.030(5) Uani 1 1 d .
O2 O 0.999(2) 0.2227(9) 0.2900(6) 0.019(4) Uani 1 1 d .
Si1 Si 0.5219(13) 0.6202(5) 0.4375(3) 0.037(2) Uani 1 1 d .
Si2 Si 1.0135(12) 0.3231(4) 0.3758(3) 0.031(2) Uani 1 1 d .

loop_
_atom_site_aniso_label
_atom_site_aniso_U_11
_atom_site_aniso_U_22
_atom_site_aniso_U_33
_atom_site_aniso_U_23
_atom_site_aniso_U_13
_atom_site_aniso_U_12
I1 0.0791(19) 0.0298(14) 0.0575(17) -0.0128(11) 0.0019(13) -0.0014(12)
I2 0.0423(14) 0.0188(12) 0.0323(13) -0.0002(8) 0.0043(9) -0.0032(9)
C1 0.057(10) 0.051(9) 0.047(9) -0.001(8) 0.003(7) 0.005(8)
C2 0.058(10) 0.051(9) 0.047(9) 0.000(8) 0.003(7) 0.005(8)
C3 0.058(10) 0.051(9) 0.047(9) 0.000(8) 0.004(7) 0.005(8)
C4 0.057(10) 0.050(9) 0.047(9) -0.001(8) 0.004(7) 0.005(8)
C5 0.057(10) 0.049(9) 0.047(9) 0.000(8) 0.004(7) 0.004(8)
C6 0.056(10) 0.049(9) 0.046(9) -0.001(8) 0.003(7) 0.004(8)
C7 0.014(7) 0.047(8) 0.025(6) 0.005(6) 0.000(7) 0.002(7)
C8 0.013(6) 0.049(6) 0.025(5) 0.005(5) 0.000(5) 0.002(6)
C9 0.014(6) 0.052(7) 0.026(6) 0.007(5) 0.001(6) 0.002(6)
C10 0.013(6) 0.053(7) 0.025(6) 0.007(6) -0.001(6) 0.003(6)
C11 0.013(6) 0.053(7) 0.026(6) 0.006(5) 0.000(6) 0.002(6)
C12 0.014(6) 0.051(7) 0.026(6) 0.004(5) -0.001(6) 0.001(6)
C13 0.013(6) 0.049(6) 0.026(5) 0.004(5) -0.001(5) 0.000(6)
C14 0.011(6) 0.047(7) 0.025(6) 0.002(6) -0.001(6) -0.002(6)
C15 0.012(7) 0.046(8) 0.026(7) 0.001(6) -0.001(7) -0.001(7)
C16 0.05(2) 0.10(3) 0.08(3) 0.02(3) 0.00(2) -0.02(2)
C17 0.09(3) 0.06(3) 0.08(3) 0.01(2) -0.03(2) -0.05(2)
C18 0.06(2) 0.08(3) 0.018(17) 0.032(17) -0.002(16) 0.01(2)
C19 0.039(6) 0.028(6) 0.038(6) -0.002(5) 0.004(5) 0.004(6)
C20 0.042(6) 0.030(7) 0.038(6) -0.001(5) 0.004(6) 0.004(6)
C21 0.043(7) 0.030(7) 0.037(7) -0.002(6) 0.003(6) 0.004(6)
C22 0.042(6) 0.030(7) 0.037(6) -0.002(5) 0.001(6) 0.005(6)
C23 0.039(6) 0.027(6) 0.036(6) -0.003(5) 0.001(5) 0.005(6)
C24 0.037(6) 0.026(5) 0.036(6) -0.002(4) 0.002(5) 0.004(5)
C25 0.025(6) 0.024(5) 0.034(5) -0.003(4) 0.000(5) 0.004(5)
C26 0.019(5) 0.025(5) 0.032(5) -0.003(4) -0.001(5) 0.003(5)
C27 0.017(6) 0.027(5) 0.032(5) -0.004(4) 0.000(5) 0.003(5)
C28 0.016(6) 0.028(6) 0.031(5) -0.003(4) 0.000(6) 0.002(6)
C29 0.017(6) 0.028(5) 0.030(5) -0.001(5) -0.001(6) 0.002(6)
C30 0.017(6) 0.026(5) 0.029(5) -0.001(4) -0.001(6) 0.003(5)
C31 0.016(5) 0.025(5) 0.029(5) -0.001(4) -0.002(5) 0.003(5)
C32 0.013(6) 0.025(6) 0.028(5) 0.000(4) -0.005(6) 0.003(6)
C33 0.013(7) 0.027(7) 0.027(6) 0.000(5) -0.007(7) 0.004(7)
C34 0.06(2) 0.05(2) 0.015(16) 0.010(15) 0.000(15) -0.015(18)
C35 0.04(2) 0.12(4) 0.05(2) 0.01(2) 0.003(18) 0.02(2)
C36 0.07(3) 0.06(2) 0.031(19) 0.003(17) -0.004(18) -0.01(2)
N1 0.043(16) 0.036(15) 0.009(12) -0.007(11) -0.004(11) 0.001(12)
N2 0.032(6) 0.024(5) 0.035(5) -0.004(4) 0.001(5) 0.004(5)
O1 0.040(12) 0.030(11) 0.021(11) 0.012(9) 0.018(9) 0.008(9)
O2 0.016(10) 0.019(10) 0.021(10) -0.002(8) -0.009(8) 0.008(8)
Si1 0.035(5) 0.035(5) 0.041(5) 0.009(4) -0.001(4) -0.004(4)
Si2 0.040(5) 0.033(5) 0.021(4) -0.003(4) 0.000(4) 0.006(4)

loop_
_atom_type_symbol
_atom_type_description
_atom_type_scat_dispersion_real
_atom_type_scat_dispersion_imag
_atom_type_scat_source
C C 0.0033 0.0016 'International Tables Vol C Tables 4.2.6.8 and 6.1.1.4'
H H 0.0000 0.0000 'International Tables Vol C Tables 4.2.6.8 and 6.1.1.4'
N N 0.0061 0.0033 'International Tables Vol C Tables 4.2.6.8 and 6.1.1.4'
O O 0.0106 0.0060 'International Tables Vol C Tables 4.2.6.8 and 6.1.1.4'
Si Si 0.0817 0.0704 'International Tables Vol C Tables 4.2.6.8 and 6.1.1.4'
I I -0.4742 1.8119 'International Tables Vol C Tables 4.2.6.8 and 6.1.1.4'

loop_
_geom_angle_atom_site_label_1
_geom_angle_atom_site_label_2
_geom_angle_atom_site_label_3
_geom_angle
C2 C1 C6 119(3)
C2 C1 H1 120.4
C6 C1 H1 120.4
C3 C2 C1 121(4)
C3 C2 H2 119.5
C1 C2 H2 119.5
C2 C3 C4 120(4)
C2 C3 H3 119.9
C4 C3 H3 119.9
C3 C4 C5 121(3)
C3 C4 H4 119.5
C5 C4 H4 119.5
C6 C5 C4 120(4)
C6 C5 H5 120.2
C4 C5 H5 120.2
C5 C6 C1 119(3)
C5 C6 N1 123(3)
C1 C6 N1 118(3)
N1 C7 O1 123(2)
N1 C7 C8 131(3)
O1 C7 C8 105(2)
C13 C8 C7 111(3)
C13 C8 C9 122(3)
C7 C8 C9 127(3)
C10 C9 C8 114(3)
C10 C9 H9 123.0
C8 C9 H9 123.0
C11 C10 C9 124(3)
C11 C10 H10 118.1
C9 C10 H10 118.1
C10 C11 C12 123(3)
C10 C11 H11 118.5
C12 C11 H11 118.5
C13 C12 C11 117(3)
C13 C12 H12 121.5
C11 C12 H12 121.5
C12 C13 C8 121(3)
C12 C13 C14 135(3)
C8 C13 C14 104(2)
C15 C14 O1 114(2)
C15 C14 C13 137(3)
O1 C14 C13 109(2)
C14 C15 Si1 126(2)
C14 C15 I1 119(2)
Si1 C15 I1 114.7(14)
Si1 C16 H16A 109.5
Si1 C16 H16B 109.5
H16A C16 H16B 109.5
Si1 C16 H16C 109.5
H16A C16 H16C 109.5
H16B C16 H16C 109.5
Si1 C17 H17A 109.5
Si1 C17 H17B 109.5
H17A C17 H17B 109.5
Si1 C17 H17C 109.5
H17A C17 H17C 109.5
H17B C17 H17C 109.5
Si1 C18 H18A 109.5
Si1 C18 H18B 109.5
H18A C18 H18B 109.5
Si1 C18 H18C 109.5
H18A C18 H18C 109.5
H18B C18 H18C 109.5
C24 C19 C20 121(3)
C24 C19 H19 119.6
C20 C19 H19 119.6
C21 C20 C19 118(3)
C21 C20 H20 120.9
C19 C20 H20 120.9
C20 C21 C22 123(3)
C20 C21 H21 118.5
C22 C21 H21 118.5
C23 C22 C21 115(3)
C23 C22 H22 122.4
C21 C22 H22 122.4
C24 C23 C22 122(3)
C24 C23 H23 118.9
C22 C23 H23 118.9
C23 C24 C19 121(3)
C23 C24 N2 119(3)
C19 C24 N2 121(3)
N2 C25 O2 121(2)
N2 C25 C26 131(3)
O2 C25 C26 108(2)
C31 C26 C27 124(3)
C31 C26 C25 108(2)
C27 C26 C25 127(2)
C28 C27 C26 115(3)
C28 C27 H27 122.5
C26 C27 H27 122.5
C27 C28 C29 125(3)
C27 C28 H28 117.6
C29 C28 H28 117.6
C30 C29 C28 118(3)
C30 C29 H29 121.2
C28 C29 H29 121.2
C29 C30 C31 122(3)
C29 C30 H30 119.2
C31 C30 H30 119.2
C26 C31 C30 116(3)
C26 C31 C32 110(2)
C30 C31 C32 134(2)
C33 C32 C31 141(3)
C33 C32 O2 113(2)
C31 C32 O2 106(2)
C32 C33 Si2 128(2)
C32 C33 I2 116(2)
Si2 C33 I2 114.9(13)
Si2 C34 H34A 109.5
Si2 C34 H34B 109.5
H34A C34 H34B 109.5
Si2 C34 H34C 109.5
H34A C34 H34C 109.5
H34B C34 H34C 109.5
Si2 C35 H35A 109.5
Si2 C35 H35B 109.5
H35A C35 H35B 109.5
Si2 C35 H35C 109.5
H35A C35 H35C 109.5
H35B C35 H35C 109.5
Si2 C36 H36A 109.5
Si2 C36 H36B 109.5
H36A C36 H36B 109.5
Si2 C36 H36C 109.5
H36A C36 H36C 109.5
H36B C36 H36C 109.5
C7 N1 C6 117(3)
C25 N2 C24 120(2)
C7 O1 C14 110(2)
C25 O2 C32 108.2(19)
C17 Si1 C16 111(2)
C17 Si1 C18 105(2)
C16 Si1 C18 110.4(19)
C17 Si1 C15 110.1(16)
C16 Si1 C15 106.8(16)
C18 Si1 C15 113.5(13)
C36 Si2 C35 108.1(18)
C36 Si2 C34 108.0(16)
C35 Si2 C34 111.7(18)
C36 Si2 C33 108.9(14)
C35 Si2 C33 108.5(14)
C34 Si2 C33 111.4(13)

loop_
_geom_bond_atom_site_label_1
_geom_bond_atom_site_label_2
_geom_bond_distance
I1 C15 2.09(3)
I2 C33 2.12(3)
C1 C2 1.36(5)
C1 C6 1.43(5)
C1 H1 0.9500
C2 C3 1.31(5)
C2 H2 0.9500
C3 C4 1.35(5)
C3 H3 0.9500
C4 C5 1.39(5)
C4 H4 0.9500
C5 C6 1.32(5)
C5 H5 0.9500
C6 N1 1.44(4)
C7 N1 1.25(4)
C7 O1 1.38(3)
C7 C8 1.46(4)
C8 C13 1.39(4)
C8 C9 1.47(4)
C9 C10 1.36(4)
C9 H9 0.9500
C10 C11 1.35(4)
C10 H10 0.9500
C11 C12 1.39(4)
C11 H11 0.9500
C12 C13 1.38(4)
C12 H12 0.9500
C13 C14 1.46(4)
C14 C15 1.39(4)
C14 O1 1.40(3)
C15 Si1 1.90(3)
C16 Si1 1.84(4)
C16 H16A 0.9800
C16 H16B 0.9800
C16 H16C 0.9800
C17 Si1 1.84(3)
C17 H17A 0.9800
C17 H17B 0.9800
C17 H17C 0.9800
C18 Si1 1.85(4)
C18 H18A 0.9800
C18 H18B 0.9800
C18 H18C 0.9800
C19 C24 1.35(4)
C19 C20 1.39(4)
C19 H19 0.9500
C20 C21 1.34(4)
C20 H20 0.9500
C21 C22 1.42(4)
C21 H21 0.9500
C22 C23 1.40(4)
C22 H22 0.9500
C23 C24 1.34(4)
C23 H23 0.9500
C24 N2 1.47(4)
C25 N2 1.28(3)
C25 O2 1.39(3)
C25 C26 1.46(4)
C26 C31 1.35(4)
C26 C27 1.43(4)
C27 C28 1.32(4)
C27 H27 0.9500
C28 C29 1.40(4)
C28 H28 0.9500
C29 C30 1.37(4)
C29 H29 0.9500
C30 C31 1.40(4)
C30 H30 0.9500
C31 C32 1.45(4)
C32 C33 1.34(4)
C32 O2 1.46(3)
C33 Si2 1.89(3)
C34 Si2 1.85(3)
C34 H34A 0.9800
C34 H34B 0.9800
C34 H34C 0.9800
C35 Si2 1.85(3)
C35 H35A 0.9800
C35 H35B 0.9800
C35 H35C 0.9800
C36 Si2 1.84(4)
C36 H36A 0.9800
C36 H36B 0.9800
C36 H36C 0.9800
